data_4339874
loop_
_publ_author_name
'Dybtsev, Danil N.'
'Yutkin, Maxim P.'
'Peresypkina, Eugenia V.'
'Virovets, Alexander V.'
'Serre, Christian'
'F\'erey, G\'erard'
'Fedin, Vladimir P.'

_publ_section_title
;
 Isoreticular homochiral porous metal-organic structures with tunable pore
 sizes.
;
_journal_issue 17
_journal_name_full 'Inorganic chemistry'
_journal_page_first 6843
_journal_page_last 6845
_journal_paper_doi 10.1021/ic7009226
_journal_volume 46
_journal_year 2007
_chemical_formula_sum 'C30 H36 N2 O8 Zn2'
_chemical_formula_weight 683.35
_chemical_name_systematic
;
 ?
;
_space_group_IT_number 22
_symmetry_cell_setting orthorhombic
_symmetry_space_group_name_Hall 'F 2 2'
_symmetry_space_group_name_H-M 'F 2 2 2'
_atom_sites_solution_hydrogens geom
_atom_sites_solution_primary direct
_atom_sites_solution_secondary difmap
_audit_creation_method SHELXL-97
_cell_angle_alpha 90.00
_cell_angle_beta 90.00
_cell_angle_gamma 90.00
_cell_formula_units_Z 8
_cell_length_a 18.8703(3)
_cell_length_b 18.8703(3)
_cell_length_c 27.8994(12)
_cell_measurement_reflns_used 2525
_cell_measurement_temperature 90.0(2)
_cell_measurement_theta_max 25.6862
_cell_measurement_theta_min 2.6062
_cell_volume 9934.6(5)
_computing_cell_refinement 'Apex2 V.1.27 (Bruker, 2005)'
_computing_data_collection 'Apex2 V.1.27 (Bruker, 2005)'
_computing_data_reduction 'Apex2 V.1.27 (Bruker, 2005)'
_computing_molecular_graphics 'SHELXTL V6.22 (Bruker, 2000-2005)'
_computing_publication_material 'local programs'
_computing_structure_refinement 'SHELXL-97 (Sheldrick, 1997)'
_computing_structure_solution 'SHELXS-97 (Sheldrick, 1990)'
_diffrn_ambient_temperature 90.0(2)
_diffrn_detector_area_resol_mean 25
_diffrn_measured_fraction_theta_full 0.939
_diffrn_measured_fraction_theta_max 0.922
_diffrn_measurement_device_type 'Bruker X8Apex CCD detector'
_diffrn_measurement_method 'combined omega- and phi-scans'
_diffrn_radiation_monochromator graphite
_diffrn_radiation_source 'fine-focus sealed tube'
_diffrn_radiation_type MoK\a
_diffrn_radiation_wavelength 0.71073
_diffrn_reflns_av_R_equivalents 0.0293
_diffrn_reflns_av_sigmaI/netI 0.0577
_diffrn_reflns_limit_h_max 13
_diffrn_reflns_limit_h_min -22
_diffrn_reflns_limit_k_max 24
_diffrn_reflns_limit_k_min -24
_diffrn_reflns_limit_l_max 19
_diffrn_reflns_limit_l_min -35
_diffrn_reflns_number 8893
_diffrn_reflns_theta_full 25.00
_diffrn_reflns_theta_max 27.50
_diffrn_reflns_theta_min 1.46
_diffrn_standards_decay_% 0
_diffrn_standards_interval_count 0
_diffrn_standards_interval_time 0
_diffrn_standards_number 0
_exptl_absorpt_coefficient_mu 0.997
_exptl_absorpt_correction_T_max 1
_exptl_absorpt_correction_T_min 0.625873
_exptl_absorpt_correction_type empirical
_exptl_absorpt_process_details 'based on intensities (SADABS, Bruker, 2005)'
_exptl_crystal_colour colourless
_exptl_crystal_density_diffrn 0.914
_exptl_crystal_density_meas ?
_exptl_crystal_density_method 'not measured'
_exptl_crystal_description prism
_exptl_crystal_F_000 2832
_exptl_crystal_size_max 0.32
_exptl_crystal_size_mid 0.25
_exptl_crystal_size_min 0.12
_refine_diff_density_max 0.983
_refine_diff_density_min -0.468
_refine_diff_density_rms 0.174
_refine_ls_abs_structure_details 'Flack H D (1983), Acta Cryst. A39, 876-881'
_refine_ls_abs_structure_Flack 0.13(5)
_refine_ls_extinction_coef 0.00037(7)
_refine_ls_extinction_expression Fc^*^=kFc[1+0.001xFc^2^\l^3^/sin(2\q)]^-1/4^
_refine_ls_extinction_method SHELXL
_refine_ls_goodness_of_fit_ref 1.494
_refine_ls_hydrogen_treatment mixed
_refine_ls_matrix_type fullcycle
_refine_ls_number_parameters 228
_refine_ls_number_reflns 4787
_refine_ls_number_restraints 2
_refine_ls_restrained_S_all 1.495
_refine_ls_R_factor_all 0.1250
_refine_ls_R_factor_gt 0.0724
_refine_ls_shift/su_max 0.004
_refine_ls_shift/su_mean 0.000
_refine_ls_structure_factor_coef Fsqd
_refine_ls_weighting_details 'calc w=1/[\s^2^(Fo^2^)+(0.1000P)^2^+0.0000P] where P=(Fo^2^+2Fc^2^)/3'
_refine_ls_weighting_scheme calc
_refine_ls_wR_factor_gt 0.2170
_refine_ls_wR_factor_ref 0.2473
_reflns_number_gt 2802
_reflns_number_total 4787
_reflns_threshold_expression >2sigma(I)
_cod_data_source_file ic7009226-file001.cif
_cod_data_source_block 2_F
_cod_depositor_comments
;
The following automatic conversions were performed:

'_exptl_crystal_density_meas' value 'none' was changed to '?' - the
value is perceived as not measured.

Automatic conversion script
Id: cif_fix_values 3008 2015-01-20 13:52:24Z robertas 
;
_cod_original_sg_symbol_H-M F222
_cod_database_code 4339874

loop_
_symmetry_equiv_pos_as_xyz
'x, y, z'
'-x, -y, z'
'-x, y, -z'
'x, -y, -z'
'x, y+1/2, z+1/2'
'-x, -y+1/2, z+1/2'
'-x, y+1/2, -z+1/2'
'x, -y+1/2, -z+1/2'
'x+1/2, y, z+1/2'
'-x+1/2, -y, z+1/2'
'-x+1/2, y, -z+1/2'
'x+1/2, -y, -z+1/2'
'x+1/2, y+1/2, z'
'-x+1/2, -y+1/2, z'
'-x+1/2, y+1/2, -z'
'x+1/2, -y+1/2, -z'

loop_
_atom_site_label
_atom_site_type_symbol
_atom_site_fract_x
_atom_site_fract_y
_atom_site_fract_z
_atom_site_U_iso_or_equiv
_atom_site_adp_type
_atom_site_occupancy
_atom_site_symmetry_multiplicity
_atom_site_calc_flag
_atom_site_refinement_flags
_atom_site_disorder_assembly
_atom_site_disorder_group
Zn1 Zn 0.0000 0.0000 0.30138(3) 0.0282(4) Uani 1 2 d S . .
N1 N 0.0000 0.0000 0.3730(3) 0.050(3) Uani 1 2 d S . .
C1P C 0.0245(11) -0.0571(9) 0.3974(6) 0.038(5) Uiso 0.46(2) 1 d P A 1
C2P C 0.0288(13) -0.0557(11) 0.4490(6) 0.055(7) Uiso 0.46(2) 1 d P A 1
C4P C 0.0538(12) -0.0261(11) 0.3980(6) 0.065(6) Uiso 0.54(2) 1 d P A 2
C5P C 0.0530(15) 0.0238(13) 0.4470(7) 0.092(9) Uiso 0.54(2) 1 d P A 2
C3P C 0.0000 0.0000 0.4729(3) 0.077(5) Uani 1 2 d S . .
C1 C 0.0702(4) -0.1164(3) 0.2492(4) 0.0419(18) Uani 1 1 d . A .
C2 C 0.1117(4) -0.1866(3) 0.2527(5) 0.060(3) Uani 1 1 d D . .
C3 C 0.1567(10) -0.1945(10) 0.2912(7) 0.061(6) Uani 0.50 1 d P . .
C4 C 0.1416(12) -0.2855(9) 0.2944(8) 0.054(6) Uani 0.50 1 d P . .
C5 C 0.0615(8) -0.2500(12) 0.2298(4) 0.039(3) Uani 0.50 1 d P . .
C6 C 0.0380(14) -0.2440(11) 0.1789(7) 0.087(7) Uani 0.50 1 d P . .
C7 C -0.0066(6) -0.2500 0.2500 0.101(7) Uani 1 2 d S . .
C1M C 0.1700(18) -0.190(2) 0.2122(12) 0.154(16) Uiso 0.50 1 d PD . .
O1 O 0.0472(3) -0.0964(3) 0.2880(2) 0.0524(19) Uani 1 1 d . . .
O2 O 0.0609(3) -0.0857(2) 0.2102(2) 0.0447(16) Uani 1 1 d . . .
Zn2 Zn 0.0000 0.0000 0.19900(3) 0.0334(4) Uani 1 2 d S . .
N2 N 0.0000 0.0000 0.1253(3) 0.050(3) Uani 1 2 d S . .
C6P C -0.0224(13) -0.0546(11) 0.1023(7) 0.036(6) Uiso 0.38(2) 1 d P A 1
C7P C -0.0373(15) -0.0519(12) 0.0517(7) 0.052(8) Uiso 0.38(2) 1 d P A 1
C9P C -0.0550(11) -0.0269(9) 0.1033(6) 0.064(5) Uiso 0.62(2) 1 d P A 2
C10P C -0.0610(14) 0.0213(13) 0.0485(7) 0.108(9) Uiso 0.62(2) 1 d P A 2
C8P C 0.0000 0.0000 0.0269(3) 0.064(4) Uani 1 2 d S . .
C8 C -0.1158(4) -0.0703(3) 0.2478(4) 0.0402(18) Uani 1 1 d . A .
C9 C -0.1858(4) -0.1109(3) 0.2468(5) 0.053(2) Uani 1 1 d D . .
C10 C -0.1961(11) -0.1570(10) 0.2878(7) 0.062(7) Uani 0.50 1 d P . .
C11 C -0.2851(11) -0.1429(10) 0.2958(10) 0.060(7) Uani 0.50 1 d P . .
C12 C -0.2466(14) -0.0620(6) 0.2296(5) 0.040(4) Uani 0.50 1 d P . .
C13 C -0.2579(15) -0.0351(11) 0.1797(6) 0.076(7) Uani 0.50 1 d P . .
C14 C -0.2500 0.0065(4) 0.2500 0.090(6) Uani 1 2 d S . .
C2M C -0.181(2) -0.158(2) 0.2005(10) 0.156(17) Uiso 0.50 1 d PD . .
O3 O -0.0953(4) -0.0476(3) 0.2904(2) 0.054(2) Uani 1 1 d . . .
O4 O -0.0872(3) -0.0611(3) 0.2106(3) 0.0464(18) Uani 1 1 d . . .

loop_
_atom_site_aniso_label
_atom_site_aniso_U_11
_atom_site_aniso_U_22
_atom_site_aniso_U_33
_atom_site_aniso_U_23
_atom_site_aniso_U_13
_atom_site_aniso_U_12
Zn1 0.0265(8) 0.0286(5) 0.0294(6) 0.000 0.000 0.0008(5)
N1 0.062(8) 0.063(6) 0.025(4) 0.000 0.000 0.005(6)
C3P 0.107(15) 0.106(11) 0.016(6) 0.000 0.000 0.031(11)
C1 0.024(4) 0.031(3) 0.072(5) -0.022(6) -0.006(7) 0.001(3)
C2 0.029(5) 0.023(3) 0.127(8) -0.026(6) 0.035(8) -0.002(3)
C3 0.037(14) 0.083(14) 0.063(12) 0.033(12) -0.015(11) 0.050(11)
C4 0.054(14) 0.036(8) 0.073(14) -0.010(9) -0.029(11) 0.037(9)
C5 0.027(10) 0.029(5) 0.061(8) -0.012(16) -0.010(6) 0.000(11)
C6 0.14(2) 0.029(8) 0.093(12) -0.010(11) -0.075(14) -0.007(12)
C7 0.004(8) 0.036(5) 0.26(2) 0.040(11) 0.000 0.000
O1 0.058(5) 0.029(3) 0.071(5) 0.005(3) -0.014(4) 0.011(3)
O2 0.042(4) 0.031(3) 0.061(4) 0.009(3) 0.012(3) 0.007(2)
Zn2 0.0375(9) 0.0372(6) 0.0257(6) 0.000 0.000 -0.0014(6)
N2 0.057(8) 0.064(6) 0.029(4) 0.000 0.000 -0.004(6)
C8P 0.079(12) 0.089(10) 0.023(6) 0.000 0.000 -0.016(9)
C8 0.028(4) 0.026(3) 0.067(5) 0.012(6) -0.019(7) -0.002(3)
C9 0.018(5) 0.031(3) 0.111(7) -0.002(7) -0.006(8) 0.002(3)
C10 0.055(16) 0.077(12) 0.055(11) 0.039(11) -0.013(12) -0.067(11)
C11 0.023(12) 0.051(9) 0.105(19) 0.040(11) -0.021(11) -0.037(9)
C12 0.019(9) 0.028(5) 0.073(9) -0.001(5) 0.000(16) -0.011(10)
C13 0.043(16) 0.116(15) 0.070(11) 0.057(11) -0.010(13) -0.029(14)
C14 0.026(7) 0.015(4) 0.229(18) 0.000 0.012(12) 0.000
O3 0.042(5) 0.048(3) 0.072(5) 0.008(3) -0.006(4) -0.012(3)
O4 0.029(5) 0.048(3) 0.063(4) 0.008(3) -0.005(4) -0.007(3)

loop_
_atom_type_symbol
_atom_type_description
_atom_type_scat_dispersion_real
_atom_type_scat_dispersion_imag
_atom_type_scat_source
C C 0.0033 0.0016 'International Tables Vol C Tables 4.2.6.8 and 6.1.1.4'
H H 0.0000 0.0000 'International Tables Vol C Tables 4.2.6.8 and 6.1.1.4'
N N 0.0061 0.0033 'International Tables Vol C Tables 4.2.6.8 and 6.1.1.4'
O O 0.0106 0.0060 'International Tables Vol C Tables 4.2.6.8 and 6.1.1.4'
Zn Zn 0.2839 1.4301 'International Tables Vol C Tables 4.2.6.8 and 6.1.1.4'

loop_
_geom_angle_atom_site_label_1
_geom_angle_atom_site_label_2
_geom_angle_atom_site_label_3
_geom_angle
_geom_angle_site_symmetry_1
_geom_angle_site_symmetry_3
N1 Zn1 O1 100.42(19) . .
N1 Zn1 O1 100.42(19) . 2
N1 Zn1 Zn2 180.0 . .
N1 Zn1 O3 98.67(19) . 2
N1 Zn1 O3 98.67(19) . .
O1 Zn1 O1 159.2(4) . 2
O1 Zn1 Zn2 79.58(19) . .
O1 Zn1 Zn2 79.58(19) 2 .
O3 Zn1 O1 88.86(17) 2 .
O3 Zn1 O1 88.01(17) . .
O3 Zn1 O1 88.01(17) 2 2
O3 Zn1 O1 88.86(17) . 2
O3 Zn1 Zn2 81.33(19) 2 .
O3 Zn1 Zn2 81.33(19) . .
O3 Zn1 O3 162.7(4) 2 .
C1P N1 Zn1 120.1(8) 2 .
C1P N1 Zn1 120.1(8) . .
C1P N1 C1P 119.9(15) 2 .
C4P N1 Zn1 121.6(9) . .
C4P N1 Zn1 121.6(9) 2 .
C4P N1 C1P 107.1(10) . 2
C4P N1 C1P 35.0(10) 2 2
C4P N1 C1P 35.0(10) . .
C4P N1 C1P 107.1(10) 2 .
C4P N1 C4P 116.7(17) . 2
N1 C1P C2P 120.3(14) . .
C3P C2P C1P 118.8(16) . .
N1 C4P C5P 102.4(15) . .
C3P C5P C4P 105.4(18) . .
C2P C3P C2P 121.2(17) . 2
C2P C3P C3P 119.4(9) . 3_556
C2P C3P C3P 119.4(9) 2 3_556
C5P C3P C2P 76.7(15) 2 .
C5P C3P C2P 72.0(14) . .
C5P C3P C2P 72.0(14) 2 2
C5P C3P C2P 76.7(15) . 2
C5P C3P C5P 113(2) 2 .
C5P C3P C3P 123.4(10) 2 3_556
C5P C3P C3P 123.4(11) . 3_556
O1 C1 C2 112.8(10) . .
O1 C1 O2 125.4(6) . .
O2 C1 C2 121.8(9) . .
C1 C2 C5 111.2(9) . 8_545
C1 C2 C5 107.8(9) . .
C1 C2 C1M 110.3(18) . .
C3 C2 C1 117.1(11) . .
C3 C2 C4 114.0(13) . 8_545
C3 C2 C5 92.6(12) . 8_545
C3 C2 C5 125.2(13) . .
C3 C2 C1M 97.1(19) . .
C4 C2 C1 115.5(13) 8_545 .
C4 C2 C5 103.0(9) 8_545 8_545
C4 C2 C5 68.2(9) 8_545 .
C4 C2 C1M 26.9(16) 8_545 .
C5 C2 C5 40.5(9) 8_545 .
C1M C2 C5 126.6(16) . 8_545
C1M C2 C5 95.1(16) . .
C2 C3 C4 92.6(15) . .
C2 C4 C3 110.9(14) 8_545 .
C2 C4 C5 59.3(9) 8_545 8_545
C3 C4 C5 75.5(11) . 8_545
C1M C4 C2 81(3) 8_545 8_545
C1M C4 C3 119(5) 8_545 .
C1M C4 C5 140(3) 8_545 8_545
C2 C5 C2 94.8(8) 8_545 .
C2 C5 C4 83.9(11) 8_545 8_545
C2 C5 C4 52.4(9) . 8_545
C5 C5 C2 72.2(18) 8_545 8_545
C5 C5 C2 67.3(16) 8_545 .
C5 C5 C4 112.2(13) 8_545 8_545
C5 C5 C6 162.2(14) 8_545 .
C5 C5 C7 66.3(5) 8_545 .
C6 C5 C2 121.5(16) . 8_545
C6 C5 C2 118.9(17) . .
C6 C5 C4 82.2(15) . 8_545
C7 C5 C2 114.7(14) . 8_545
C7 C5 C2 111.6(11) . .
C7 C5 C4 158.0(18) . 8_545
C7 C5 C6 96.4(13) . .
C5 C7 C5 47.5(10) . 8_545
C4 C1M C2 72(2) 8_545 .
C1 O1 Zn1 125.7(6) . .
C1 O2 Zn2 126.2(5) . .
O2 Zn2 Zn1 81.08(19) . .
O2 Zn2 Zn1 81.08(19) 2 .
O2 Zn2 O2 162.2(4) . 2
O2 Zn2 N2 98.92(19) . .
O2 Zn2 N2 98.92(19) 2 .
O2 Zn2 O4 88.21(17) . 2
O2 Zn2 O4 88.96(17) 2 2
O2 Zn2 O4 88.96(17) . .
O2 Zn2 O4 88.21(17) 2 .
N2 Zn2 Zn1 180.0 . .
O4 Zn2 Zn1 80.8(2) 2 .
O4 Zn2 Zn1 80.8(2) . .
O4 Zn2 N2 99.2(2) 2 .
O4 Zn2 N2 99.2(2) . .
O4 Zn2 O4 161.6(4) 2 .
C6P N2 Zn2 119.9(9) . .
C6P N2 Zn2 119.9(9) 2 .
C6P N2 C6P 120.1(18) . 2
C6P N2 C9P 36.3(11) . .
C6P N2 C9P 109.8(11) 2 .
C6P N2 C9P 109.8(11) . 2
C6P N2 C9P 36.3(11) 2 2
C9P N2 Zn2 118.0(8) . .
C9P N2 Zn2 118.0(8) 2 .
C9P N2 C9P 124.1(16) . 2
N2 C6P C7P 121.6(16) . .
C8P C7P C6P 114.5(18) . .
N2 C9P C10P 104.7(14) . .
C8P C10P C9P 100.2(16) . .
C7P C8P C7P 120.3(19) . 2
C7P C8P C8P 119.9(9) . 3
C7P C8P C8P 119.9(9) 2 3
C10P C8P C7P 90.0(15) 2 .
C10P C8P C7P 63.8(14) . .
C10P C8P C7P 63.8(14) 2 2
C10P C8P C7P 90.0(15) . 2
C10P C8P C10P 127(2) 2 .
C10P C8P C8P 116.4(10) 2 3
C10P C8P C8P 116.4(10) . 3
O3 C8 C9 115.6(11) . .
O4 C8 C9 117.0(11) . .
O4 C8 O3 127.4(7) . .
C8 C9 C12 110.3(8) . .
C8 C9 C12 111.6(9) . 11_455
C8 C9 C2M 104.5(19) . .
C10 C9 C8 113.8(11) . .
C10 C9 C12 120.2(13) . .
C10 C9 C12 85.4(12) . 11_455
C10 C9 C2M 108.2(17) . .
C11 C9 C8 123.6(15) 11_455 .
C11 C9 C10 110.4(12) 11_455 .
C11 C9 C12 73.2(9) 11_455 .
C11 C9 C12 105.1(11) 11_455 11_455
C11 C9 C2M 26.8(18) 11_455 .
C12 C9 C12 40.8(9) . 11_455
C12 C9 C2M 97.3(18) . .
C2M C9 C12 131.8(19) . 11_455
C9 C10 C11 98.1(15) . .
C9 C11 C10 109.3(18) 11_455 .
C9 C11 C12 56.1(10) 11_455 11_455
C10 C11 C12 75.7(12) . 11_455
C2M C11 C9 87(3) 11_455 11_455
C2M C11 C10 147(5) 11_455 .
C2M C11 C12 135(4) 11_455 11_455
C9 C12 C9 96.4(7) . 11_455
C9 C12 C11 50.6(9) . 11_455
C9 C12 C11 86.6(10) 11_455 11_455
C12 C12 C9 77(2) 11_455 .
C12 C12 C9 62.2(19) 11_455 11_455
C12 C12 C11 115.6(14) 11_455 11_455
C12 C12 C13 155(2) 11_455 .
C12 C12 C14 66.1(5) 11_455 .
C13 C12 C9 126.6(17) . .
C13 C12 C9 115.8(18) . 11_455
C13 C12 C11 88.2(14) . 11_455
C14 C12 C9 116.9(14) . .
C14 C12 C9 107.8(13) . 11_455
C14 C12 C11 163(2) . 11_455
C14 C12 C13 93.3(12) . .
C12 C14 C12 47.8(10) 11_455 .
C11 C2M C9 66(2) 11_455 .
C8 O3 Zn1 122.5(6) . .
C8 O4 Zn2 126.3(6) . .

loop_
_geom_bond_atom_site_label_1
_geom_bond_atom_site_label_2
_geom_bond_distance
_geom_bond_site_symmetry_2
Zn1 N1 1.999(8) .
Zn1 O1 2.060(5) .
Zn1 O1 2.060(5) 2
Zn1 Zn2 2.8563(10) .
Zn1 O3 2.033(6) 2
Zn1 O3 2.033(6) .
N1 C1P 1.354(17) 2
N1 C1P 1.354(17) .
N1 C4P 1.33(2) .
N1 C4P 1.33(2) 2
C1P C2P 1.44(2) .
C2P C3P 1.36(2) .
C4P C5P 1.66(3) .
C5P C3P 1.31(2) .
C3P C2P 1.36(2) 2
C3P C5P 1.31(2) 2
C3P C3P 1.514(18) 3_556
C1 C2 1.542(9) .
C1 O1 1.227(11) .
C1 O2 1.246(11) .
C2 C3 1.378(18) .
C2 C4 1.52(2) 8_545
C2 C5 1.60(2) 8_545
C2 C5 1.655(19) .
C2 C1M 1.579(19) .
C3 C4 1.74(3) .
C4 C2 1.52(2) 8_545
C4 C5 1.79(2) 8_545
C4 C1M 0.72(4) 8_545
C5 C2 1.60(2) 8_545
C5 C4 1.79(2) 8_545
C5 C5 1.13(2) 8_545
C5 C6 1.49(2) .
C5 C7 1.403(15) .
C7 C5 1.403(15) 8_545
C1M C4 0.72(4) 8_545
O2 Zn2 2.008(5) .
Zn2 O2 2.008(5) 2
Zn2 N2 2.056(8) .
Zn2 O4 2.036(6) 2
Zn2 O4 2.036(6) .
N2 C6P 1.29(2) .
N2 C6P 1.29(2) 2
N2 C9P 1.309(18) .
N2 C9P 1.309(18) 2
C6P C7P 1.44(3) .
C7P C8P 1.39(2) .
C9P C10P 1.78(3) .
C10P C8P 1.36(3) .
C8P C7P 1.39(2) 2
C8P C10P 1.36(3) 2
C8P C8P 1.499(18) 3
C8 C9 1.527(9) .
C8 O3 1.322(11) .
C8 O4 1.181(11) .
C9 C10 1.450(17) .
C9 C11 1.44(2) 11_455
C9 C12 1.55(2) .
C9 C12 1.71(2) 11_455
C9 C2M 1.575(19) .
C10 C11 1.71(3) .
C11 C9 1.44(2) 11_455
C11 C12 1.79(2) 11_455
C11 C2M 0.71(5) 11_455
C12 C9 1.71(2) 11_455
C12 C11 1.79(2) 11_455
C12 C12 1.14(3) 11_455
C12 C13 1.50(2) .
C12 C14 1.414(13) .
C14 C12 1.414(13) 11_455
C2M C11 0.71(5) 11_455
